data_4085308
loop_
_publ_author_name
'Sasamori, Takahiro'
'Sugahara, Tomohiro'
'Agou, Tomohiro'
'Guo, Jing-Dong'
'Nagase, Shigeru'
'Streubel, Rainer'
'Tokitoh, Norihiro'

_publ_section_title
;
 Synthesis and Characterization of a 1,2-Digermabenzene
;
_journal_issue 11
_journal_name_full Organometallics
_journal_page_first 2106
_journal_paper_doi 10.1021/om501204u
_journal_volume 34
_journal_year 2015
_chemical_formula_moiety 'C48 H98 Ge2 Si8, C6 H6'
_chemical_formula_sum 'C54 H104 Ge2 Si8'
_chemical_formula_weight 1123.27
_chemical_name_systematic
; 
 ? 
;
_space_group_IT_number 2
_symmetry_cell_setting triclinic
_symmetry_Int_Tables_number 2
_symmetry_space_group_name_Hall '-P 1'
_symmetry_space_group_name_H-M 'P -1'
_atom_sites_solution_hydrogens geom
_atom_sites_solution_primary direct
_atom_sites_solution_secondary difmap
_audit_creation_method SHELXL-97
_cell_angle_alpha 87.040(2)
_cell_angle_beta 73.057(2)
_cell_angle_gamma 69.160(3)
_cell_formula_units_Z 2
_cell_length_a 13.2964(4)
_cell_length_b 16.4120(10)
_cell_length_c 17.2864(8)
_cell_measurement_temperature 103(2)
_cell_measurement_theta_max 25.5
_cell_measurement_theta_min 1.71
_cell_volume 3366.7(3)
_computing_cell_refinement HKL2000
_computing_data_collection CrystalClear
_computing_data_reduction HKL2000
_computing_molecular_graphics 'Yadokari-XG 2011 (Wakita Nemoto et al., 2011)'
_computing_publication_material 'Yadokari-XG 2011 (Wakita,Nemoto et al., 2011)'
_computing_structure_refinement 'SHELXL-97 (Sheldrick, 1997)'
_computing_structure_solution SIR2004
_diffrn_ambient_temperature 103(2)
_diffrn_detector_area_resol_mean 28.5714
_diffrn_measured_fraction_theta_full 0.992
_diffrn_measured_fraction_theta_max 0.992
_diffrn_measurement_device_type 'Rigaku Saturn'
_diffrn_measurement_method \w
_diffrn_radiation_monochromator graphite
_diffrn_radiation_source 'fine-focus sealed tube'
_diffrn_radiation_type MoK\a
_diffrn_radiation_wavelength 0.71075
_diffrn_reflns_av_R_equivalents 0.0501
_diffrn_reflns_av_sigmaI/netI 0.0631
_diffrn_reflns_limit_h_max 16
_diffrn_reflns_limit_h_min -16
_diffrn_reflns_limit_k_max 19
_diffrn_reflns_limit_k_min -19
_diffrn_reflns_limit_l_max 20
_diffrn_reflns_limit_l_min -20
_diffrn_reflns_number 29799
_diffrn_reflns_theta_full 25.50
_diffrn_reflns_theta_max 25.50
_diffrn_reflns_theta_min 1.71
_exptl_absorpt_coefficient_mu 1.065
_exptl_absorpt_correction_T_max 0.9292
_exptl_absorpt_correction_T_min 0.9010
_exptl_absorpt_correction_type multi-scan
_exptl_absorpt_process_details
;
 MULABS - Empirical Correction for Absorption Anisotropy.
 Blessing, R. H., Acta Cryst., A51, 33-38 (1995).
;
_exptl_crystal_colour orange
_exptl_crystal_density_diffrn 1.108
_exptl_crystal_density_method 'not measured'
_exptl_crystal_description prism
_exptl_crystal_F_000 1208
_exptl_crystal_size_max 0.10
_exptl_crystal_size_mid 0.08
_exptl_crystal_size_min 0.07
_refine_diff_density_max 1.255
_refine_diff_density_min -0.505
_refine_diff_density_rms 0.085
_refine_ls_extinction_method none
_refine_ls_goodness_of_fit_ref 1.016
_refine_ls_hydrogen_treatment constr
_refine_ls_matrix_type full
_refine_ls_number_parameters 602
_refine_ls_number_reflns 12418
_refine_ls_number_restraints 0
_refine_ls_restrained_S_all 1.016
_refine_ls_R_factor_all 0.0936
_refine_ls_R_factor_gt 0.0604
_refine_ls_shift/su_max 0.001
_refine_ls_shift/su_mean 0.000
_refine_ls_structure_factor_coef Fsqd
_refine_ls_weighting_details 'calc w=1/[\s^2^(Fo^2^)+(0.1040P)^2^+0.0000P] where P=(Fo^2^+2Fc^2^)/3'
_refine_ls_weighting_scheme calc
_refine_ls_wR_factor_gt 0.1549
_refine_ls_wR_factor_ref 0.1718
_reflns_number_gt 8387
_reflns_number_total 12418
_reflns_threshold_expression >2sigma(I)
_cod_data_source_file om501204u_si_002.cif
_cod_data_source_block compound2
_cod_depositor_comments 'Adding full bibliography for 4085307--4085309.cif.'
_cod_original_sg_symbol_H-M 'P -1 '
_cod_database_code 4085308

loop_
_symmetry_equiv_pos_as_xyz
'x, y, z'
'-x, -y, -z'

loop_
_atom_site_label
_atom_site_type_symbol
_atom_site_fract_x
_atom_site_fract_y
_atom_site_fract_z
_atom_site_U_iso_or_equiv
_atom_site_adp_type
_atom_site_occupancy
_atom_site_symmetry_multiplicity
_atom_site_calc_flag
_atom_site_refinement_flags
Ge1 Ge 0.97568(3) 0.06732(3) 0.47723(3) 0.04571(15) Uani 1 1 d .
C1 C 0.8702(3) 0.1790(2) 0.5333(2) 0.0314(8) Uani 1 1 d .
C2 C 0.7536(3) 0.2055(2) 0.5419(2) 0.0313(8) Uani 1 1 d .
C3 C 0.6836(3) 0.2893(2) 0.5738(2) 0.0332(8) Uani 1 1 d .
H1 H 0.6056 0.3066 0.5793 0.040 Uiso 1 1 calc R
C4 C 0.7227(3) 0.3489(2) 0.5981(2) 0.0354(9) Uani 1 1 d .
C5 C 0.8379(3) 0.3208(2) 0.5888(2) 0.0341(8) Uani 1 1 d .
H2 H 0.8667 0.3598 0.6058 0.041 Uiso 1 1 calc R
C6 C 0.9120(3) 0.2388(2) 0.5562(2) 0.0310(8) Uani 1 1 d .
C7 C 0.7025(3) 0.1461(2) 0.5167(2) 0.0347(9) Uani 1 1 d .
H3 H 0.7683 0.0921 0.4927 0.042 Uiso 1 1 calc R
Si1 Si 0.64039(9) 0.18801(8) 0.43032(7) 0.0426(3) Uani 1 1 d .
C8 C 0.7118(4) 0.2612(3) 0.3691(3) 0.0640(13) Uani 1 1 d .
H4 H 0.6843 0.2784 0.3217 0.096 Uiso 1 1 calc R
H5 H 0.7934 0.2298 0.3511 0.096 Uiso 1 1 calc R
H6 H 0.6949 0.3135 0.4026 0.096 Uiso 1 1 calc R
C9 C 0.4867(4) 0.2520(3) 0.4640(3) 0.0593(13) Uani 1 1 d .
H7 H 0.4610 0.2742 0.4167 0.089 Uiso 1 1 calc R
H8 H 0.4719 0.3012 0.5008 0.089 Uiso 1 1 calc R
H9 H 0.4463 0.2144 0.4923 0.089 Uiso 1 1 calc R
C10 C 0.6665(4) 0.0927(3) 0.3636(3) 0.0639(13) Uani 1 1 d .
H10 H 0.6284 0.0548 0.3943 0.096 Uiso 1 1 calc R
H11 H 0.7476 0.0599 0.3439 0.096 Uiso 1 1 calc R
H12 H 0.6373 0.1133 0.3175 0.096 Uiso 1 1 calc R
Si2 Si 0.61554(9) 0.10856(7) 0.60820(7) 0.0395(3) Uani 1 1 d .
C11 C 0.4887(3) 0.1978(3) 0.6697(2) 0.0433(10) Uani 1 1 d .
H13 H 0.4477 0.1732 0.7156 0.065 Uiso 1 1 calc R
H14 H 0.4398 0.2263 0.6360 0.065 Uiso 1 1 calc R
H15 H 0.5121 0.2407 0.6900 0.065 Uiso 1 1 calc R
C12 C 0.5665(4) 0.0262(3) 0.5742(3) 0.0609(13) Uani 1 1 d .
H16 H 0.6313 -0.0203 0.5397 0.091 Uiso 1 1 calc R
H17 H 0.5132 0.0549 0.5436 0.091 Uiso 1 1 calc R
H18 H 0.5295 0.0011 0.6217 0.091 Uiso 1 1 calc R
C13 C 0.7072(4) 0.0557(3) 0.6727(3) 0.0548(12) Uani 1 1 d .
H19 H 0.7372 0.0972 0.6876 0.082 Uiso 1 1 calc R
H20 H 0.7696 0.0045 0.6427 0.082 Uiso 1 1 calc R
H21 H 0.6634 0.0374 0.7218 0.082 Uiso 1 1 calc R
C14 C 0.6431(3) 0.4417(2) 0.6283(3) 0.0429(10) Uani 1 1 d .
C15 C 0.6905(5) 0.4906(4) 0.6692(4) 0.097(2) Uani 1 1 d .
H22 H 0.7209 0.4548 0.7100 0.145 Uiso 1 1 calc R
H23 H 0.6310 0.5450 0.6955 0.145 Uiso 1 1 calc R
H24 H 0.7508 0.5041 0.6289 0.145 Uiso 1 1 calc R
C16 C 0.6110(8) 0.4899(4) 0.5596(5) 0.177(5) Uani 1 1 d .
H25 H 0.5769 0.4588 0.5343 0.265 Uiso 1 1 calc R
H26 H 0.6781 0.4944 0.5196 0.265 Uiso 1 1 calc R
H27 H 0.5567 0.5486 0.5791 0.265 Uiso 1 1 calc R
C17 C 0.5368(5) 0.4402(4) 0.6917(6) 0.150(4) Uani 1 1 d .
H28 H 0.5563 0.4110 0.7390 0.226 Uiso 1 1 calc R
H29 H 0.5012 0.4084 0.6687 0.226 Uiso 1 1 calc R
H30 H 0.4845 0.5002 0.7081 0.226 Uiso 1 1 calc R
C18 C 1.0369(3) 0.2179(2) 0.5437(2) 0.0329(8) Uani 1 1 d .
H31 H 1.0735 0.1577 0.5171 0.040 Uiso 1 1 calc R
Si3 Si 1.09403(11) 0.28726(10) 0.46558(8) 0.0594(4) Uani 1 1 d .
C19 C 1.2378(4) 0.2209(4) 0.4040(3) 0.0700(15) Uani 1 1 d .
H32 H 1.2355 0.1704 0.3776 0.105 Uiso 1 1 calc R
H33 H 1.2869 0.2006 0.4391 0.105 Uiso 1 1 calc R
H34 H 1.2671 0.2565 0.3626 0.105 Uiso 1 1 calc R
C20 C 1.1013(5) 0.3853(4) 0.5135(4) 0.096(2) Uani 1 1 d .
H35 H 1.1518 0.3655 0.5477 0.144 Uiso 1 1 calc R
H36 H 1.0259 0.4211 0.5468 0.144 Uiso 1 1 calc R
H37 H 1.1300 0.4201 0.4710 0.144 Uiso 1 1 calc R
C21 C 1.0021(5) 0.3266(5) 0.3988(4) 0.119(3) Uani 1 1 d .
H38 H 1.0289 0.3657 0.3604 0.178 Uiso 1 1 calc R
H39 H 0.9248 0.3583 0.4317 0.178 Uiso 1 1 calc R
H40 H 1.0040 0.2766 0.3690 0.178 Uiso 1 1 calc R
Si4 Si 1.07303(9) 0.20545(7) 0.64254(6) 0.0361(3) Uani 1 1 d .
C22 C 1.0227(4) 0.1204(3) 0.6991(3) 0.0551(12) Uani 1 1 d .
H41 H 1.0444 0.1108 0.7493 0.083 Uiso 1 1 calc R
H42 H 1.0566 0.0657 0.6655 0.083 Uiso 1 1 calc R
H43 H 0.9405 0.1401 0.7122 0.083 Uiso 1 1 calc R
C23 C 1.2284(3) 0.1704(3) 0.6190(3) 0.0491(11) Uani 1 1 d .
H44 H 1.2538 0.2157 0.5899 0.074 Uiso 1 1 calc R
H45 H 1.2642 0.1158 0.5851 0.074 Uiso 1 1 calc R
H46 H 1.2493 0.1611 0.6695 0.074 Uiso 1 1 calc R
C24 C 1.0069(4) 0.3060(3) 0.7103(3) 0.0536(11) Uani 1 1 d .
H47 H 1.0362 0.2962 0.7572 0.080 Uiso 1 1 calc R
H48 H 0.9251 0.3207 0.7289 0.080 Uiso 1 1 calc R
H49 H 1.0243 0.3542 0.6808 0.080 Uiso 1 1 calc R
Ge2 Ge 0.51175(3) 0.93483(3) 1.02545(3) 0.04576(15) Uani 1 1 d .
C25 C 0.6163(3) 0.8187(2) 0.9797(2) 0.0308(8) Uani 1 1 d .
C26 C 0.5710(3) 0.7557(2) 0.9677(2) 0.0319(8) Uani 1 1 d .
C27 C 0.6429(3) 0.6716(2) 0.9398(2) 0.0301(8) Uani 1 1 d .
H50 H 0.6114 0.6295 0.9339 0.036 Uiso 1 1 calc R
C28 C 0.7587(3) 0.6462(2) 0.9201(2) 0.0279(8) Uani 1 1 d .
C29 C 0.8014(3) 0.7097(2) 0.9321(2) 0.0284(8) Uani 1 1 d .
H51 H 0.8806 0.6937 0.9198 0.034 Uiso 1 1 calc R
C30 C 0.7344(3) 0.7944(2) 0.9610(2) 0.0284(8) Uani 1 1 d .
C31 C 0.4459(3) 0.7782(2) 0.9804(2) 0.0359(9) Uani 1 1 d .
H52 H 0.4117 0.8423 0.9952 0.043 Uiso 1 1 calc R
Si5 Si 0.41587(9) 0.76637(9) 0.88268(7) 0.0506(3) Uani 1 1 d .
C32 C 0.2764(4) 0.8493(3) 0.8848(3) 0.0681(15) Uani 1 1 d .
H53 H 0.2804 0.9079 0.8843 0.102 Uiso 1 1 calc R
H54 H 0.2195 0.8449 0.9340 0.102 Uiso 1 1 calc R
H55 H 0.2559 0.8389 0.8371 0.102 Uiso 1 1 calc R
C33 C 0.4132(4) 0.6554(3) 0.8644(3) 0.0771(16) Uani 1 1 d .
H56 H 0.3964 0.6531 0.8132 0.116 Uiso 1 1 calc R
H57 H 0.3550 0.6443 0.9089 0.116 Uiso 1 1 calc R
H58 H 0.4867 0.6108 0.8617 0.116 Uiso 1 1 calc R
C34 C 0.5238(4) 0.7855(4) 0.7983(3) 0.090(2) Uani 1 1 d .
H59 H 0.5113 0.7754 0.7470 0.135 Uiso 1 1 calc R
H60 H 0.5983 0.7454 0.7994 0.135 Uiso 1 1 calc R
H61 H 0.5198 0.8459 0.8031 0.135 Uiso 1 1 calc R
Si6 Si 0.38011(9) 0.72617(7) 1.07365(7) 0.0383(3) Uani 1 1 d .
C35 C 0.3968(4) 0.7712(3) 1.1635(3) 0.0584(12) Uani 1 1 d .
H62 H 0.3626 0.7463 1.2124 0.088 Uiso 1 1 calc R
H63 H 0.3596 0.8349 1.1681 0.088 Uiso 1 1 calc R
H64 H 0.4771 0.7562 1.1575 0.088 Uiso 1 1 calc R
C36 C 0.2274(3) 0.7542(3) 1.0871(3) 0.0523(11) Uani 1 1 d .
H65 H 0.1936 0.7315 1.1377 0.078 Uiso 1 1 calc R
H66 H 0.2176 0.7279 1.0414 0.078 Uiso 1 1 calc R
H67 H 0.1905 0.8178 1.0893 0.078 Uiso 1 1 calc R
C37 C 0.4484(3) 0.6049(3) 1.0697(3) 0.0481(10) Uani 1 1 d .
H68 H 0.5272 0.5895 1.0683 0.072 Uiso 1 1 calc R
H69 H 0.4449 0.5795 1.0209 0.072 Uiso 1 1 calc R
H70 H 0.4089 0.5821 1.1178 0.072 Uiso 1 1 calc R
C38 C 0.8385(3) 0.5559(2) 0.8808(2) 0.0317(8) Uani 1 1 d .
C39 C 0.7789(3) 0.4906(3) 0.8902(3) 0.0525(12) Uani 1 1 d .
H71 H 0.8329 0.4340 0.8643 0.079 Uiso 1 1 calc R
H72 H 0.7183 0.5116 0.8645 0.079 Uiso 1 1 calc R
H73 H 0.7472 0.4841 0.9479 0.079 Uiso 1 1 calc R
C40 C 0.8874(4) 0.5663(3) 0.7911(3) 0.0566(12) Uani 1 1 d .
H74 H 0.9388 0.5093 0.7645 0.085 Uiso 1 1 calc R
H75 H 0.9285 0.6065 0.7850 0.085 Uiso 1 1 calc R
H76 H 0.8262 0.5899 0.7661 0.085 Uiso 1 1 calc R
C41 C 0.9356(3) 0.5192(3) 0.9176(3) 0.0494(11) Uani 1 1 d .
H77 H 0.9854 0.4616 0.8916 0.074 Uiso 1 1 calc R
H78 H 0.9059 0.5139 0.9758 0.074 Uiso 1 1 calc R
H79 H 0.9781 0.5587 0.9091 0.074 Uiso 1 1 calc R
C42 C 0.7903(3) 0.8587(2) 0.9671(2) 0.0313(8) Uani 1 1 d .
H80 H 0.7264 0.9154 0.9857 0.038 Uiso 1 1 calc R
Si7 Si 0.87205(10) 0.87812(7) 0.86300(7) 0.0418(3) Uani 1 1 d .
C43 C 0.8674(4) 0.9928(3) 0.8627(3) 0.0586(12) Uani 1 1 d .
H81 H 0.9083 1.0004 0.8990 0.088 Uiso 1 1 calc R
H82 H 0.7889 1.0326 0.8813 0.088 Uiso 1 1 calc R
H83 H 0.9025 1.0057 0.8076 0.088 Uiso 1 1 calc R
C44 C 0.8029(5) 0.8619(3) 0.7878(3) 0.0708(15) Uani 1 1 d .
H84 H 0.7223 0.8968 0.8062 0.106 Uiso 1 1 calc R
H85 H 0.8131 0.8000 0.7830 0.106 Uiso 1 1 calc R
H86 H 0.8370 0.8804 0.7350 0.106 Uiso 1 1 calc R
C45 C 1.0210(4) 0.8017(3) 0.8313(3) 0.0622(13) Uani 1 1 d .
H87 H 1.0598 0.8158 0.7777 0.093 Uiso 1 1 calc R
H88 H 1.0230 0.7416 0.8287 0.093 Uiso 1 1 calc R
H89 H 1.0586 0.8075 0.8706 0.093 Uiso 1 1 calc R
Si8 Si 0.85975(9) 0.83505(7) 1.04981(7) 0.0396(3) Uani 1 1 d .
C46 C 0.7454(4) 0.8546(4) 1.1472(3) 0.0681(14) Uani 1 1 d .
H90 H 0.7028 0.8166 1.1475 0.102 Uiso 1 1 calc R
H91 H 0.6950 0.9158 1.1531 0.102 Uiso 1 1 calc R
H92 H 0.7784 0.8418 1.1923 0.102 Uiso 1 1 calc R
C47 C 0.9618(4) 0.7224(3) 1.0435(3) 0.0554(12) Uani 1 1 d .
H93 H 0.9983 0.7162 1.0863 0.083 Uiso 1 1 calc R
H94 H 1.0188 0.7102 0.9905 0.083 Uiso 1 1 calc R
H95 H 0.9223 0.6810 1.0504 0.083 Uiso 1 1 calc R
C48 C 0.9360(4) 0.9112(3) 1.0490(3) 0.0502(11) Uani 1 1 d .
H96 H 0.9675 0.9009 1.0949 0.075 Uiso 1 1 calc R
H97 H 0.8836 0.9716 1.0535 0.075 Uiso 1 1 calc R
H98 H 0.9971 0.9011 0.9983 0.075 Uiso 1 1 calc R
C49 C 0.7823(5) 0.5523(5) 0.2870(4) 0.0874(19) Uani 1 1 d .
H99 H 0.7942 0.5683 0.3348 0.105 Uiso 1 1 calc R
C50 C 0.7560(4) 0.6136(4) 0.2312(4) 0.0787(17) Uani 1 1 d .
H100 H 0.7511 0.6719 0.2394 0.094 Uiso 1 1 calc R
C51 C 0.7374(4) 0.5893(4) 0.1646(4) 0.0724(16) Uani 1 1 d .
H101 H 0.7202 0.6307 0.1256 0.087 Uiso 1 1 calc R
C52 C 0.7431(4) 0.5063(5) 0.1529(4) 0.0831(18) Uani 1 1 d .
H102 H 0.7279 0.4908 0.1065 0.100 Uiso 1 1 calc R
C53 C 0.7703(4) 0.4452(4) 0.2071(4) 0.0756(17) Uani 1 1 d .
H103 H 0.7744 0.3874 0.1982 0.091 Uiso 1 1 calc R
C54 C 0.7913(4) 0.4664(4) 0.2726(4) 0.085(2) Uani 1 1 d .
H104 H 0.8123 0.4233 0.3095 0.102 Uiso 1 1 calc R

loop_
_atom_site_aniso_label
_atom_site_aniso_U_11
_atom_site_aniso_U_22
_atom_site_aniso_U_33
_atom_site_aniso_U_23
_atom_site_aniso_U_13
_atom_site_aniso_U_12
Ge1 0.0383(2) 0.0399(3) 0.0515(3) -0.0156(2) -0.0079(2) -0.00694(19)
C1 0.0299(18) 0.034(2) 0.0302(19) -0.0017(16) -0.0106(15) -0.0092(16)
C2 0.0332(19) 0.034(2) 0.032(2) 0.0007(16) -0.0132(16) -0.0154(16)
C3 0.0290(18) 0.034(2) 0.039(2) 0.0022(17) -0.0126(16) -0.0123(16)
C4 0.039(2) 0.028(2) 0.041(2) 0.0021(17) -0.0159(17) -0.0106(16)
C5 0.0356(19) 0.032(2) 0.042(2) 0.0013(17) -0.0183(17) -0.0145(17)
C6 0.0339(19) 0.037(2) 0.0295(19) 0.0037(16) -0.0153(15) -0.0172(17)
C7 0.0309(18) 0.034(2) 0.041(2) -0.0057(17) -0.0130(16) -0.0110(16)
Si1 0.0407(6) 0.0514(7) 0.0417(7) -0.0019(5) -0.0182(5) -0.0179(5)
C8 0.070(3) 0.086(4) 0.048(3) 0.010(3) -0.020(2) -0.040(3)
C9 0.053(3) 0.071(3) 0.056(3) 0.010(2) -0.029(2) -0.016(2)
C10 0.079(3) 0.071(3) 0.054(3) -0.002(2) -0.038(3) -0.025(3)
Si2 0.0395(6) 0.0406(6) 0.0416(6) -0.0019(5) -0.0119(5) -0.0174(5)
C11 0.034(2) 0.052(3) 0.044(2) -0.003(2) -0.0111(18) -0.0150(19)
C12 0.076(3) 0.069(3) 0.049(3) -0.003(2) -0.012(2) -0.042(3)
C13 0.061(3) 0.051(3) 0.046(3) 0.004(2) -0.016(2) -0.012(2)
C14 0.039(2) 0.027(2) 0.060(3) -0.0035(19) -0.021(2) -0.0033(17)
C15 0.070(4) 0.063(4) 0.145(6) -0.057(4) -0.041(4) 0.005(3)
C16 0.311(12) 0.048(4) 0.129(7) -0.020(4) -0.144(8) 0.054(5)
C17 0.077(4) 0.063(4) 0.245(10) -0.071(5) 0.057(5) -0.020(3)
C18 0.0259(17) 0.037(2) 0.039(2) -0.0007(17) -0.0132(16) -0.0116(16)
Si3 0.0482(7) 0.0838(10) 0.0560(8) 0.0328(7) -0.0202(6) -0.0350(7)
C19 0.052(3) 0.114(5) 0.050(3) 0.011(3) -0.011(2) -0.040(3)
C20 0.096(4) 0.066(4) 0.125(6) 0.029(4) -0.008(4) -0.050(3)
C21 0.068(4) 0.215(8) 0.079(4) 0.089(5) -0.036(3) -0.056(5)
Si4 0.0327(5) 0.0416(6) 0.0349(6) -0.0037(5) -0.0132(4) -0.0107(5)
C22 0.065(3) 0.057(3) 0.046(3) 0.013(2) -0.018(2) -0.024(2)
C23 0.034(2) 0.071(3) 0.042(2) -0.006(2) -0.0153(18) -0.014(2)
C24 0.054(3) 0.058(3) 0.046(3) -0.014(2) -0.014(2) -0.015(2)
Ge2 0.0397(2) 0.0250(2) 0.0601(3) -0.0060(2) -0.0023(2) -0.00551(18)
C25 0.0302(18) 0.0219(18) 0.040(2) -0.0025(16) -0.0134(16) -0.0061(15)
C26 0.0283(18) 0.0271(19) 0.045(2) -0.0002(16) -0.0175(16) -0.0096(15)
C27 0.0299(18) 0.0264(19) 0.040(2) -0.0031(16) -0.0165(16) -0.0115(15)
C28 0.0316(18) 0.0211(18) 0.035(2) 0.0015(15) -0.0169(15) -0.0080(15)
C29 0.0261(17) 0.0244(18) 0.040(2) -0.0002(15) -0.0160(15) -0.0093(14)
C30 0.0300(17) 0.0246(19) 0.036(2) 0.0023(15) -0.0182(15) -0.0092(15)
C31 0.0253(17) 0.027(2) 0.055(2) -0.0099(17) -0.0138(17) -0.0046(15)
Si5 0.0289(5) 0.0710(9) 0.0470(7) -0.0070(6) -0.0164(5) -0.0065(6)
C32 0.044(3) 0.080(4) 0.066(3) 0.009(3) -0.024(2) 0.000(2)
C33 0.075(3) 0.085(4) 0.074(4) -0.028(3) -0.040(3) -0.013(3)
C34 0.050(3) 0.161(6) 0.050(3) 0.022(4) -0.022(2) -0.023(3)
Si6 0.0346(6) 0.0352(6) 0.0460(7) -0.0064(5) -0.0104(5) -0.0137(5)
C35 0.079(3) 0.056(3) 0.044(3) -0.002(2) -0.018(2) -0.028(3)
C36 0.039(2) 0.047(3) 0.064(3) -0.005(2) -0.005(2) -0.014(2)
C37 0.047(2) 0.044(3) 0.053(3) 0.002(2) -0.011(2) -0.018(2)
C38 0.0299(18) 0.0195(18) 0.043(2) -0.0051(16) -0.0091(16) -0.0064(15)
C39 0.041(2) 0.031(2) 0.080(3) -0.009(2) -0.009(2) -0.0122(18)
C40 0.064(3) 0.045(3) 0.050(3) -0.006(2) -0.010(2) -0.011(2)
C41 0.042(2) 0.035(2) 0.067(3) -0.006(2) -0.020(2) -0.0035(18)
C42 0.0311(18) 0.0223(18) 0.044(2) -0.0014(16) -0.0145(16) -0.0110(15)
Si7 0.0481(6) 0.0360(6) 0.0442(7) 0.0076(5) -0.0135(5) -0.0193(5)
C43 0.070(3) 0.047(3) 0.069(3) 0.018(2) -0.025(3) -0.031(2)
C44 0.115(4) 0.067(3) 0.057(3) 0.026(3) -0.045(3) -0.050(3)
C45 0.053(3) 0.063(3) 0.059(3) -0.009(2) 0.005(2) -0.023(2)
Si8 0.0427(6) 0.0430(7) 0.0437(7) 0.0013(5) -0.0201(5) -0.0215(5)
C46 0.082(4) 0.091(4) 0.043(3) 0.004(3) -0.021(3) -0.042(3)
C47 0.067(3) 0.044(3) 0.074(3) 0.012(2) -0.048(3) -0.021(2)
C48 0.055(3) 0.046(3) 0.062(3) -0.001(2) -0.029(2) -0.022(2)
C49 0.078(4) 0.137(6) 0.067(4) -0.007(4) -0.021(3) -0.059(4)
C50 0.057(3) 0.063(4) 0.102(5) -0.015(3) -0.003(3) -0.019(3)
C51 0.044(3) 0.073(4) 0.093(4) 0.022(3) -0.016(3) -0.017(3)
C52 0.053(3) 0.108(5) 0.089(4) -0.011(4) -0.017(3) -0.031(3)
C53 0.051(3) 0.059(3) 0.120(5) 0.008(4) -0.033(3) -0.017(3)
C54 0.053(3) 0.108(5) 0.108(5) 0.051(4) -0.041(3) -0.036(3)

loop_
_atom_type_symbol
_atom_type_description
_atom_type_scat_dispersion_real
_atom_type_scat_dispersion_imag
_atom_type_scat_source
C C 0.0033 0.0016 'International Tables Vol C Tables 4.2.6.8 and 6.1.1.4'
H H 0.0000 0.0000 'International Tables Vol C Tables 4.2.6.8 and 6.1.1.4'
Si Si 0.0817 0.0704 'International Tables Vol C Tables 4.2.6.8 and 6.1.1.4'
Ge Ge 0.1547 1.8001 'International Tables Vol C Tables 4.2.6.8 and 6.1.1.4'

loop_
_geom_angle_atom_site_label_1
_geom_angle_atom_site_label_2
_geom_angle_atom_site_label_3
_geom_angle
_geom_angle_site_symmetry_3
C1 Ge1 Ge1 130.46(11) 2_756
C6 C1 C2 119.0(3) .
C6 C1 Ge1 119.5(3) .
C2 C1 Ge1 121.0(3) .
C3 C2 C1 119.1(3) .
C3 C2 C7 118.6(3) .
C1 C2 C7 122.3(3) .
C2 C3 C4 122.9(3) .
C2 C3 H1 118.5 .
C4 C3 H1 118.5 .
C3 C4 C5 116.6(3) .
C3 C4 C14 120.7(3) .
C5 C4 C14 122.6(3) .
C6 C5 C4 123.1(3) .
C6 C5 H2 118.4 .
C4 C5 H2 118.4 .
C5 C6 C1 119.2(3) .
C5 C6 C18 118.3(3) .
C1 C6 C18 122.5(3) .
C2 C7 Si2 110.9(3) .
C2 C7 Si1 113.0(3) .
Si2 C7 Si1 118.52(19) .
C2 C7 H3 104.2 .
Si2 C7 H3 104.2 .
Si1 C7 H3 104.2 .
C9 Si1 C10 108.9(2) .
C9 Si1 C8 107.3(2) .
C10 Si1 C8 108.6(2) .
C9 Si1 C7 113.74(19) .
C10 Si1 C7 108.36(19) .
C8 Si1 C7 109.84(19) .
Si1 C8 H4 109.5 .
Si1 C8 H5 109.5 .
H4 C8 H5 109.5 .
Si1 C8 H6 109.5 .
H4 C8 H6 109.5 .
H5 C8 H6 109.5 .
Si1 C9 H7 109.5 .
Si1 C9 H8 109.5 .
H7 C9 H8 109.5 .
Si1 C9 H9 109.5 .
H7 C9 H9 109.5 .
H8 C9 H9 109.5 .
Si1 C10 H10 109.5 .
Si1 C10 H11 109.5 .
H10 C10 H11 109.5 .
Si1 C10 H12 109.5 .
H10 C10 H12 109.5 .
H11 C10 H12 109.5 .
C13 Si2 C11 108.9(2) .
C13 Si2 C12 109.0(2) .
C11 Si2 C12 107.7(2) .
C13 Si2 C7 107.65(19) .
C11 Si2 C7 114.28(18) .
C12 Si2 C7 109.16(19) .
Si2 C11 H13 109.5 .
Si2 C11 H14 109.5 .
H13 C11 H14 109.5 .
Si2 C11 H15 109.5 .
H13 C11 H15 109.5 .
H14 C11 H15 109.5 .
Si2 C12 H16 109.5 .
Si2 C12 H17 109.5 .
H16 C12 H17 109.5 .
Si2 C12 H18 109.5 .
H16 C12 H18 109.5 .
H17 C12 H18 109.5 .
Si2 C13 H19 109.5 .
Si2 C13 H20 109.5 .
H19 C13 H20 109.5 .
Si2 C13 H21 109.5 .
H19 C13 H21 109.5 .
H20 C13 H21 109.5 .
C16 C14 C15 109.8(5) .
C16 C14 C17 108.5(6) .
C15 C14 C17 105.1(5) .
C16 C14 C4 109.1(4) .
C15 C14 C4 113.9(3) .
C17 C14 C4 110.3(4) .
C14 C15 H22 109.5 .
C14 C15 H23 109.5 .
H22 C15 H23 109.5 .
C14 C15 H24 109.5 .
H22 C15 H24 109.5 .
H23 C15 H24 109.5 .
C14 C16 H25 109.5 .
C14 C16 H26 109.5 .
H25 C16 H26 109.5 .
C14 C16 H27 109.5 .
H25 C16 H27 109.5 .
H26 C16 H27 109.5 .
C14 C17 H28 109.5 .
C14 C17 H29 109.5 .
H28 C17 H29 109.5 .
C14 C17 H30 109.5 .
H28 C17 H30 109.5 .
H29 C17 H30 109.5 .
C6 C18 Si3 111.5(2) .
C6 C18 Si4 112.2(2) .
Si3 C18 Si4 119.10(19) .
C6 C18 H31 104.0 .
Si3 C18 H31 104.0 .
Si4 C18 H31 104.0 .
C21 Si3 C19 109.3(3) .
C21 Si3 C18 109.3(2) .
C19 Si3 C18 109.3(2) .
C21 Si3 C20 108.5(3) .
C19 Si3 C20 108.3(3) .
C18 Si3 C20 112.1(2) .
Si3 C19 H32 109.5 .
Si3 C19 H33 109.5 .
H32 C19 H33 109.5 .
Si3 C19 H34 109.5 .
H32 C19 H34 109.5 .
H33 C19 H34 109.5 .
Si3 C20 H35 109.5 .
Si3 C20 H36 109.5 .
H35 C20 H36 109.5 .
Si3 C20 H37 109.5 .
H35 C20 H37 109.5 .
H36 C20 H37 109.5 .
Si3 C21 H38 109.5 .
Si3 C21 H39 109.5 .
H38 C21 H39 109.5 .
Si3 C21 H40 109.5 .
H38 C21 H40 109.5 .
H39 C21 H40 109.5 .
C24 Si4 C23 108.8(2) .
C24 Si4 C22 106.8(2) .
C23 Si4 C22 110.2(2) .
C24 Si4 C18 114.43(19) .
C23 Si4 C18 108.12(17) .
C22 Si4 C18 108.40(19) .
Si4 C22 H41 109.5 .
Si4 C22 H42 109.5 .
H41 C22 H42 109.5 .
Si4 C22 H43 109.5 .
H41 C22 H43 109.5 .
H42 C22 H43 109.5 .
Si4 C23 H44 109.5 .
Si4 C23 H45 109.5 .
H44 C23 H45 109.5 .
Si4 C23 H46 109.5 .
H44 C23 H46 109.5 .
H45 C23 H46 109.5 .
Si4 C24 H47 109.5 .
Si4 C24 H48 109.5 .
H47 C24 H48 109.5 .
Si4 C24 H49 109.5 .
H47 C24 H49 109.5 .
H48 C24 H49 109.5 .
C25 Ge2 Ge2 130.69(11) 2_677
C30 C25 C26 119.0(3) .
C30 C25 Ge2 122.7(2) .
C26 C25 Ge2 118.2(2) .
C27 C26 C25 119.4(3) .
C27 C26 C31 118.2(3) .
C25 C26 C31 122.3(3) .
C26 C27 C28 122.9(3) .
C26 C27 H50 118.6 .
C28 C27 H50 118.6 .
C27 C28 C29 116.6(3) .
C27 C28 C38 122.7(3) .
C29 C28 C38 120.5(3) .
C30 C29 C28 123.5(3) .
C30 C29 H51 118.2 .
C28 C29 H51 118.2 .
C29 C30 C25 118.6(3) .
C29 C30 C42 118.8(3) .
C25 C30 C42 122.6(3) .
C26 C31 Si5 111.4(3) .
C26 C31 Si6 111.6(3) .
Si5 C31 Si6 118.65(19) .
C26 C31 H52 104.6 .
Si5 C31 H52 104.6 .
Si6 C31 H52 104.6 .
C34 Si5 C32 108.8(2) .
C34 Si5 C33 108.3(3) .
C32 Si5 C33 108.3(2) .
C34 Si5 C31 109.3(2) .
C32 Si5 C31 109.0(2) .
C33 Si5 C31 113.0(2) .
Si5 C32 H53 109.5 .
Si5 C32 H54 109.5 .
H53 C32 H54 109.5 .
Si5 C32 H55 109.5 .
H53 C32 H55 109.5 .
H54 C32 H55 109.5 .
Si5 C33 H56 109.5 .
Si5 C33 H57 109.5 .
H56 C33 H57 109.5 .
Si5 C33 H58 109.5 .
H56 C33 H58 109.5 .
H57 C33 H58 109.5 .
Si5 C34 H59 109.5 .
Si5 C34 H60 109.5 .
H59 C34 H60 109.5 .
Si5 C34 H61 109.5 .
H59 C34 H61 109.5 .
H60 C34 H61 109.5 .
C35 Si6 C36 108.7(2) .
C35 Si6 C37 107.6(2) .
C36 Si6 C37 108.66(19) .
C35 Si6 C31 107.74(19) .
C36 Si6 C31 110.54(19) .
C37 Si6 C31 113.43(18) .
Si6 C35 H62 109.5 .
Si6 C35 H63 109.5 .
H62 C35 H63 109.5 .
Si6 C35 H64 109.5 .
H62 C35 H64 109.5 .
H63 C35 H64 109.5 .
Si6 C36 H65 109.5 .
Si6 C36 H66 109.5 .
H65 C36 H66 109.5 .
Si6 C36 H67 109.5 .
H65 C36 H67 109.5 .
H66 C36 H67 109.5 .
Si6 C37 H68 109.5 .
Si6 C37 H69 109.5 .
H68 C37 H69 109.5 .
Si6 C37 H70 109.5 .
H68 C37 H70 109.5 .
H69 C37 H70 109.5 .
C39 C38 C40 109.5(3) .
C39 C38 C41 108.2(3) .
C40 C38 C41 108.1(3) .
C39 C38 C28 112.3(3) .
C40 C38 C28 107.9(3) .
C41 C38 C28 110.9(3) .
C38 C39 H71 109.5 .
C38 C39 H72 109.5 .
H71 C39 H72 109.5 .
C38 C39 H73 109.5 .
H71 C39 H73 109.5 .
H72 C39 H73 109.5 .
C38 C40 H74 109.5 .
C38 C40 H75 109.5 .
H74 C40 H75 109.5 .
C38 C40 H76 109.5 .
H74 C40 H76 109.5 .
H75 C40 H76 109.5 .
C38 C41 H77 109.5 .
C38 C41 H78 109.5 .
H77 C41 H78 109.5 .
C38 C41 H79 109.5 .
H77 C41 H79 109.5 .
H78 C41 H79 109.5 .
C30 C42 Si8 112.6(2) .
C30 C42 Si7 110.3(2) .
Si8 C42 Si7 118.88(18) .
C30 C42 H80 104.5 .
Si8 C42 H80 104.5 .
Si7 C42 H80 104.5 .
C43 Si7 C45 109.8(2) .
C43 Si7 C44 109.2(2) .
C45 Si7 C44 107.7(2) .
C43 Si7 C42 108.58(19) .
C45 Si7 C42 113.02(19) .
C44 Si7 C42 108.4(2) .
Si7 C43 H81 109.5 .
Si7 C43 H82 109.5 .
H81 C43 H82 109.5 .
Si7 C43 H83 109.5 .
H81 C43 H83 109.5 .
H82 C43 H83 109.5 .
Si7 C44 H84 109.5 .
Si7 C44 H85 109.5 .
H84 C44 H85 109.5 .
Si7 C44 H86 109.5 .
H84 C44 H86 109.5 .
H85 C44 H86 109.5 .
Si7 C45 H87 109.5 .
Si7 C45 H88 109.5 .
H87 C45 H88 109.5 .
Si7 C45 H89 109.5 .
H87 C45 H89 109.5 .
H88 C45 H89 109.5 .
C47 Si8 C46 109.2(2) .
C47 Si8 C48 107.55(19) .
C46 Si8 C48 108.6(2) .
C47 Si8 C42 114.22(18) .
C46 Si8 C42 106.74(19) .
C48 Si8 C42 110.37(18) .
Si8 C46 H90 109.5 .
Si8 C46 H91 109.5 .
H90 C46 H91 109.5 .
Si8 C46 H92 109.5 .
H90 C46 H92 109.5 .
H91 C46 H92 109.5 .
Si8 C47 H93 109.5 .
Si8 C47 H94 109.5 .
H93 C47 H94 109.5 .
Si8 C47 H95 109.5 .
H93 C47 H95 109.5 .
H94 C47 H95 109.5 .
Si8 C48 H96 109.5 .
Si8 C48 H97 109.5 .
H96 C48 H97 109.5 .
Si8 C48 H98 109.5 .
H96 C48 H98 109.5 .
H97 C48 H98 109.5 .
C50 C49 C54 119.4(6) .
C50 C49 H99 120.3 .
C54 C49 H99 120.3 .
C51 C50 C49 118.9(6) .
C51 C50 H100 120.6 .
C49 C50 H100 120.6 .
C50 C51 C52 120.8(6) .
C50 C51 H101 119.6 .
C52 C51 H101 119.6 .
C51 C52 C53 120.7(6) .
C51 C52 H102 119.7 .
C53 C52 H102 119.7 .
C54 C53 C52 120.2(6) .
C54 C53 H103 119.9 .
C52 C53 H103 119.9 .
C53 C54 C49 119.9(6) .
C53 C54 H104 120.0 .
C49 C54 H104 120.0 .

loop_
_geom_bond_atom_site_label_1
_geom_bond_atom_site_label_2
_geom_bond_distance
_geom_bond_site_symmetry_2
Ge1 C1 1.956(4) .
Ge1 Ge1 2.2410(9) 2_756
C1 C6 1.411(5) .
C1 C2 1.416(5) .
C2 C3 1.388(5) .
C2 C7 1.514(5) .
C3 C4 1.392(5) .
C3 H1 0.9500 .
C4 C5 1.395(5) .
C4 C14 1.525(5) .
C5 C6 1.382(5) .
C5 H2 0.9500 .
C6 C18 1.521(5) .
C7 Si2 1.886(4) .
C7 Si1 1.896(4) .
C7 H3 1.0000 .
Si1 C9 1.860(4) .
Si1 C10 1.861(5) .
Si1 C8 1.887(5) .
C8 H4 0.9800 .
C8 H5 0.9800 .
C8 H6 0.9800 .
C9 H7 0.9800 .
C9 H8 0.9800 .
C9 H9 0.9800 .
C10 H10 0.9800 .
C10 H11 0.9800 .
C10 H12 0.9800 .
Si2 C13 1.849(4) .
Si2 C11 1.865(4) .
Si2 C12 1.878(4) .
C11 H13 0.9800 .
C11 H14 0.9800 .
C11 H15 0.9800 .
C12 H16 0.9800 .
C12 H17 0.9800 .
C12 H18 0.9800 .
C13 H19 0.9800 .
C13 H20 0.9800 .
C13 H21 0.9800 .
C14 C16 1.476(7) .
C14 C15 1.489(6) .
C14 C17 1.522(7) .
C15 H22 0.9800 .
C15 H23 0.9800 .
C15 H24 0.9800 .
C16 H25 0.9800 .
C16 H26 0.9800 .
C16 H27 0.9800 .
C17 H28 0.9800 .
C17 H29 0.9800 .
C17 H30 0.9800 .
C18 Si3 1.885(4) .
C18 Si4 1.888(4) .
C18 H31 1.0000 .
Si3 C21 1.851(5) .
Si3 C19 1.851(5) .
Si3 C20 1.893(6) .
C19 H32 0.9800 .
C19 H33 0.9800 .
C19 H34 0.9800 .
C20 H35 0.9800 .
C20 H36 0.9800 .
C20 H37 0.9800 .
C21 H38 0.9800 .
C21 H39 0.9800 .
C21 H40 0.9800 .
Si4 C24 1.853(4) .
Si4 C23 1.859(4) .
Si4 C22 1.870(4) .
C22 H41 0.9800 .
C22 H42 0.9800 .
C22 H43 0.9800 .
C23 H44 0.9800 .
C23 H45 0.9800 .
C23 H46 0.9800 .
C24 H47 0.9800 .
C24 H48 0.9800 .
C24 H49 0.9800 .
Ge2 C25 1.954(3) .
Ge2 Ge2 2.2221(9) 2_677
C25 C30 1.415(5) .
C25 C26 1.419(5) .
C26 C27 1.383(5) .
C26 C31 1.519(5) .
C27 C28 1.383(5) .
C27 H50 0.9500 .
C28 C29 1.402(5) .
C28 C38 1.533(5) .
C29 C30 1.379(5) .
C29 H51 0.9500 .
C30 C42 1.514(5) .
C31 Si5 1.880(4) .
C31 Si6 1.913(4) .
C31 H52 1.0000 .
Si5 C34 1.828(5) .
Si5 C32 1.861(4) .
Si5 C33 1.880(5) .
C32 H53 0.9800 .
C32 H54 0.9800 .
C32 H55 0.9800 .
C33 H56 0.9800 .
C33 H57 0.9800 .
C33 H58 0.9800 .
C34 H59 0.9800 .
C34 H60 0.9800 .
C34 H61 0.9800 .
Si6 C35 1.857(4) .
Si6 C36 1.860(4) .
Si6 C37 1.866(4) .
C35 H62 0.9800 .
C35 H63 0.9800 .
C35 H64 0.9800 .
C36 H65 0.9800 .
C36 H66 0.9800 .
C36 H67 0.9800 .
C37 H68 0.9800 .
C37 H69 0.9800 .
C37 H70 0.9800 .
C38 C39 1.520(5) .
C38 C40 1.523(6) .
C38 C41 1.524(5) .
C39 H71 0.9800 .
C39 H72 0.9800 .
C39 H73 0.9800 .
C40 H74 0.9800 .
C40 H75 0.9800 .
C40 H76 0.9800 .
C41 H77 0.9800 .
C41 H78 0.9800 .
C41 H79 0.9800 .
C42 Si8 1.872(4) .
C42 Si7 1.890(4) .
C42 H80 1.0000 .
Si7 C43 1.860(4) .
Si7 C45 1.862(5) .
Si7 C44 1.874(5) .
C43 H81 0.9800 .
C43 H82 0.9800 .
C43 H83 0.9800 .
C44 H84 0.9800 .
C44 H85 0.9800 .
C44 H86 0.9800 .
C45 H87 0.9800 .
C45 H88 0.9800 .
C45 H89 0.9800 .
Si8 C47 1.850(4) .
Si8 C46 1.861(5) .
Si8 C48 1.866(4) .
C46 H90 0.9800 .
C46 H91 0.9800 .
C46 H92 0.9800 .
C47 H93 0.9800 .
C47 H94 0.9800 .
C47 H95 0.9800 .
C48 H96 0.9800 .
C48 H97 0.9800 .
C48 H98 0.9800 .
C49 C50 1.384(8) .
C49 C54 1.401(9) .
C49 H99 0.9500 .
C50 C51 1.352(8) .
C50 H100 0.9500 .
C51 C52 1.360(8) .
C51 H101 0.9500 .
C52 C53 1.363(8) .
C52 H102 0.9500 .
C53 C54 1.332(8) .
C53 H103 0.9500 .
C54 H104 0.9500 .

loop_
_geom_torsion_atom_site_label_1
_geom_torsion_atom_site_label_2
_geom_torsion_atom_site_label_3
_geom_torsion_atom_site_label_4
_geom_torsion
_geom_torsion_site_symmetry_1
Ge1 Ge1 C1 C6 103.9(3) 2_756
Ge1 Ge1 C1 C2 -84.3(3) 2_756
C6 C1 C2 C3 -0.9(5) .
Ge1 C1 C2 C3 -172.7(3) .
C6 C1 C2 C7 178.4(3) .
Ge1 C1 C2 C7 6.6(5) .
C1 C2 C3 C4 -0.1(6) .
C7 C2 C3 C4 -179.5(3) .
C2 C3 C4 C5 0.1(6) .
C2 C3 C4 C14 176.6(4) .
C3 C4 C5 C6 1.1(6) .
C14 C4 C5 C6 -175.4(4) .
C4 C5 C6 C1 -2.1(6) .
C4 C5 C6 C18 175.7(3) .
C2 C1 C6 C5 2.0(5) .
Ge1 C1 C6 C5 173.9(3) .
C2 C1 C6 C18 -175.8(3) .
Ge1 C1 C6 C18 -3.9(5) .
C3 C2 C7 Si2 -72.0(4) .
C1 C2 C7 Si2 108.7(3) .
C3 C2 C7 Si1 63.8(4) .
C1 C2 C7 Si1 -115.5(3) .
C2 C7 Si1 C9 -95.2(3) .
Si2 C7 Si1 C9 37.0(3) .
C2 C7 Si1 C10 143.5(3) .
Si2 C7 Si1 C10 -84.3(3) .
C2 C7 Si1 C8 25.1(3) .
Si2 C7 Si1 C8 157.2(2) .
C2 C7 Si2 C13 -55.9(3) .
Si1 C7 Si2 C13 170.9(2) .
C2 C7 Si2 C11 65.2(3) .
Si1 C7 Si2 C11 -67.9(3) .
C2 C7 Si2 C12 -174.2(3) .
Si1 C7 Si2 C12 52.7(3) .
C3 C4 C14 C16 -70.2(6) .
C5 C4 C14 C16 106.1(6) .
C3 C4 C14 C15 166.8(5) .
C5 C4 C14 C15 -16.9(6) .
C3 C4 C14 C17 48.9(6) .
C5 C4 C14 C17 -134.8(5) .
C5 C6 C18 Si3 -65.4(4) .
C1 C6 C18 Si3 112.5(3) .
C5 C6 C18 Si4 71.2(4) .
C1 C6 C18 Si4 -111.0(3) .
C6 C18 Si3 C21 -22.6(4) .
Si4 C18 Si3 C21 -155.9(3) .
C6 C18 Si3 C19 -142.3(3) .
Si4 C18 Si3 C19 84.5(3) .
C6 C18 Si3 C20 97.7(3) .
Si4 C18 Si3 C20 -35.6(3) .
C6 C18 Si4 C24 -63.6(3) .
Si3 C18 Si4 C24 69.4(3) .
C6 C18 Si4 C23 175.0(3) .
Si3 C18 Si4 C23 -52.1(3) .
C6 C18 Si4 C22 55.6(3) .
Si3 C18 Si4 C22 -171.5(2) .
Ge2 Ge2 C25 C30 63.5(3) 2_677
Ge2 Ge2 C25 C26 -118.8(3) 2_677
C30 C25 C26 C27 1.4(5) .
Ge2 C25 C26 C27 -176.4(3) .
C30 C25 C26 C31 -175.4(3) .
Ge2 C25 C26 C31 6.8(5) .
C25 C26 C27 C28 -2.2(6) .
C31 C26 C27 C28 174.7(3) .
C26 C27 C28 C29 1.9(5) .
C26 C27 C28 C38 -173.3(3) .
C27 C28 C29 C30 -0.8(5) .
C38 C28 C29 C30 174.5(3) .
C28 C29 C30 C25 0.2(5) .
C28 C29 C30 C42 -176.7(3) .
C26 C25 C30 C29 -0.5(5) .
Ge2 C25 C30 C29 177.2(3) .
C26 C25 C30 C42 176.3(3) .
Ge2 C25 C30 C42 -6.0(5) .
C27 C26 C31 Si5 -62.3(4) .
C25 C26 C31 Si5 114.5(3) .
C27 C26 C31 Si6 72.8(4) .
C25 C26 C31 Si6 -110.3(4) .
C26 C31 Si5 C34 -28.2(4) .
Si6 C31 Si5 C34 -159.8(3) .
C26 C31 Si5 C32 -147.1(3) .
Si6 C31 Si5 C32 81.3(3) .
C26 C31 Si5 C33 92.5(3) .
Si6 C31 Si5 C33 -39.1(3) .
C26 C31 Si6 C35 61.8(3) .
Si5 C31 Si6 C35 -166.6(2) .
C26 C31 Si6 C36 -179.6(3) .
Si5 C31 Si6 C36 -48.0(3) .
C26 C31 Si6 C37 -57.2(3) .
Si5 C31 Si6 C37 74.3(3) .
C27 C28 C38 C39 -17.8(5) .
C29 C28 C38 C39 167.1(4) .
C27 C28 C38 C40 102.9(4) .
C29 C28 C38 C40 -72.2(4) .
C27 C28 C38 C41 -139.0(4) .
C29 C28 C38 C41 46.0(5) .
C29 C30 C42 Si8 -70.7(4) .
C25 C30 C42 Si8 112.6(3) .
C29 C30 C42 Si7 64.7(4) .
C25 C30 C42 Si7 -112.1(3) .
C30 C42 Si7 C43 147.4(3) .
Si8 C42 Si7 C43 -80.4(3) .
C30 C42 Si7 C45 -90.6(3) .
Si8 C42 Si7 C45 41.6(3) .
C30 C42 Si7 C44 28.8(3) .
Si8 C42 Si7 C44 161.0(2) .
C30 C42 Si8 C47 54.4(3) .
Si7 C42 Si8 C47 -76.8(3) .
C30 C42 Si8 C46 -66.4(3) .
Si7 C42 Si8 C46 162.4(2) .
C30 C42 Si8 C48 175.7(3) .
Si7 C42 Si8 C48 44.5(3) .
C54 C49 C50 C51 1.3(8) .
C49 C50 C51 C52 0.7(8) .
C50 C51 C52 C53 -1.6(8) .
C51 C52 C53 C54 0.3(9) .
C52 C53 C54 C49 1.8(9) .
C50 C49 C54 C53 -2.5(9) .
